data_4119405
loop_
_publ_author_name
'Rohit Tiwari'
'Garrett C. Moraski'
'Viktor Krch\<n\'ak'
'Patricia A. Miller'
'Mariangelli Colon-Martinez'
'Eliza Herrero'
'Allen G. Oliver'
'Marvin J. Miller'

_publ_contact_author_address '347 NSH'
_publ_contact_author_email tiwari.4@nd.edu
_publ_contact_author_name 'Rohit Tiwari'
_publ_section_title
;
 Thiolates Chemically Induce Redox Activation of BTZ043 and Related Potent
 Nitroaromatic Anti-Tuberculosis Agents
;
_journal_name_full 'Journal of the American Chemical Society'
_journal_page_first 3539
_journal_page_last 3549
_journal_paper_doi 10.1021/ja311058q
_journal_volume 135
_journal_year 2013
_chemical_absolute_configuration rmad
_chemical_formula_moiety 'C17 H17 N5 O6'
_chemical_formula_sum 'C17 H17 N5 O6'
_chemical_formula_weight 387.36
_chemical_name_systematic
; 
 ? 
;
_space_group_IT_number 4
_symmetry_cell_setting monoclinic
_symmetry_space_group_name_Hall 'P 2yb'
_symmetry_space_group_name_H-M 'P 1 21 1'
_atom_sites_solution_hydrogens geom
_atom_sites_solution_primary direct
_atom_sites_solution_secondary difmap
_audit_creation_method SHELXL-97
_cell_angle_alpha 90.00
_cell_angle_beta 105.078(2)
_cell_angle_gamma 90.00
_cell_formula_units_Z 4
_cell_length_a 10.7900(4)
_cell_length_b 10.1646(4)
_cell_length_c 16.7717(7)
_cell_measurement_reflns_used 9905
_cell_measurement_temperature 120(2)
_cell_measurement_theta_max 71.10
_cell_measurement_theta_min 2.73
_cell_volume 1776.13(12)
_computing_cell_refinement 'Bruker SAINT v8.18C'
_computing_data_collection 'Bruker APEX-II v2012-2.0'
_computing_data_reduction 'Bruker SAINT v8.18C'
_computing_structure_refinement 'SHELXL-97 (Sheldrick, 2008)'
_computing_structure_solution 'SHELXS-97 (Sheldrick, 2008)'
_diffrn_ambient_temperature 120(2)
_diffrn_detector_area_resol_mean 8.33
_diffrn_measured_fraction_theta_full 0.996
_diffrn_measured_fraction_theta_max 0.996
_diffrn_measurement_device_type 'Bruker APEX-II'
_diffrn_measurement_method 'combination of \w and \f-scans '
_diffrn_radiation_monochromator 'MONTEL Multi-layer'
_diffrn_radiation_source 'Incoatec micro-focus'
_diffrn_radiation_type CuK\a
_diffrn_radiation_wavelength 1.54184
_diffrn_reflns_av_R_equivalents 0.0279
_diffrn_reflns_av_sigmaI/netI 0.0224
_diffrn_reflns_limit_h_max 13
_diffrn_reflns_limit_h_min -13
_diffrn_reflns_limit_k_max 11
_diffrn_reflns_limit_k_min -12
_diffrn_reflns_limit_l_max 20
_diffrn_reflns_limit_l_min -20
_diffrn_reflns_number 34618
_diffrn_reflns_theta_full 71.33
_diffrn_reflns_theta_max 71.33
_diffrn_reflns_theta_min 2.73
_exptl_absorpt_coefficient_mu 0.952
_exptl_absorpt_correction_T_max 1.0000
_exptl_absorpt_correction_T_min 0.8920
_exptl_absorpt_correction_type numerical
_exptl_absorpt_process_details 'SADABS, Sheldrick, 2008'
_exptl_crystal_colour 'dark red'
_exptl_crystal_density_diffrn 1.449
_exptl_crystal_description plate
_exptl_crystal_F_000 808
_exptl_crystal_size_max 0.14
_exptl_crystal_size_mid 0.10
_exptl_crystal_size_min 0.04
_refine_diff_density_max 0.254
_refine_diff_density_min -0.204
_refine_diff_density_rms 0.042
_refine_ls_abs_structure_details 'Flack H D (1983), Acta Cryst. A39, 876-881'
_refine_ls_abs_structure_Flack 0.1(2)
_refine_ls_extinction_method none
_refine_ls_goodness_of_fit_ref 1.038
_refine_ls_hydrogen_treatment mixed
_refine_ls_matrix_type full
_refine_ls_number_parameters 523
_refine_ls_number_reflns 6265
_refine_ls_number_restraints 1
_refine_ls_restrained_S_all 1.038
_refine_ls_R_factor_all 0.0378
_refine_ls_R_factor_gt 0.0354
_refine_ls_shift/su_max 0.000
_refine_ls_shift/su_mean 0.000
_refine_ls_structure_factor_coef Fsqd
_refine_ls_weighting_details 'calc w=1/[\s^2^(Fo^2^)+(0.0522P)^2^+0.5764P] where P=(Fo^2^+2Fc^2^)/3'
_refine_ls_weighting_scheme calc
_refine_ls_wR_factor_gt 0.0943
_refine_ls_wR_factor_ref 0.0961
_reflns_number_gt 5863
_reflns_number_total 6265
_reflns_threshold_expression >2sigma(I)
_cod_data_source_file ja311058q_si_002_1.cif
_cod_data_source_block nd1236(Compound32)
_cod_database_code 4119405

loop_
_symmetry_equiv_pos_as_xyz
'x, y, z'
'-x, y+1/2, -z'

loop_
_atom_site_label
_atom_site_type_symbol
_atom_site_fract_x
_atom_site_fract_y
_atom_site_fract_z
_atom_site_U_iso_or_equiv
_atom_site_adp_type
_atom_site_occupancy
_atom_site_symmetry_multiplicity
_atom_site_calc_flag
_atom_site_refinement_flags
O1A O -0.04420(16) 0.31699(17) 0.15774(10) 0.0227(4) Uani 1 1 d .
O2A O 0.00386(17) 0.96806(18) 0.11833(10) 0.0260(4) Uani 1 1 d .
O3A O 0.25351(17) 1.0037(2) 0.49191(11) 0.0394(5) Uani 1 1 d .
O4A O 0.38900(16) 1.0358(3) 0.41171(12) 0.0402(5) Uani 1 1 d .
O5A O 0.25220(17) 0.6030(2) -0.01749(11) 0.0304(4) Uani 1 1 d .
O6A O 0.24724(17) 0.40574(18) 0.03054(11) 0.0267(4) Uani 1 1 d .
N1A N -0.07749(18) 0.4369(2) 0.19251(12) 0.0228(4) Uani 1 1 d .
N2A N 0.0749(2) 0.2347(2) 0.07730(13) 0.0255(5) Uani 1 1 d .
H2AA H 0.046(3) 0.157(3) 0.0885(16) 0.023(7) Uiso 1 1 d .
H2AB H 0.139(3) 0.242(3) 0.0496(18) 0.036(8) Uiso 1 1 d .
N3A N -0.1297(2) 0.7390(3) 0.28954(16) 0.0419(6) Uani 1 1 d .
N4A N 0.1556(2) 0.9294(2) 0.23809(12) 0.0246(4) Uani 1 1 d .
N5A N 0.21586(19) 0.5225(2) 0.02556(12) 0.0217(4) Uani 1 1 d .
C1A C -0.0113(2) 0.5263(3) 0.16452(14) 0.0187(5) Uani 1 1 d .
C2A C -0.0074(2) 0.6637(3) 0.18458(14) 0.0209(5) Uani 1 1 d .
C3A C 0.0647(2) 0.7468(2) 0.14896(14) 0.0190(5) Uani 1 1 d .
C4A C 0.1323(2) 0.6975(3) 0.09352(14) 0.0205(5) Uani 1 1 d .
H4A H 0.1779 0.7562 0.0674 0.025 Uiso 1 1 calc R
C5A C 0.1322(2) 0.5663(2) 0.07738(13) 0.0178(5) Uani 1 1 d .
C6A C 0.0635(2) 0.4762(2) 0.11244(14) 0.0182(4) Uani 1 1 d .
C7A C 0.0383(2) 0.3387(2) 0.11148(14) 0.0195(5) Uani 1 1 d .
C8A C -0.0758(2) 0.7083(3) 0.24212(15) 0.0262(5) Uani 1 1 d .
C9A C 0.0724(2) 0.8920(3) 0.16803(14) 0.0218(5) Uani 1 1 d .
C10A C 0.2520(2) 0.8425(3) 0.29165(16) 0.0300(6) Uani 1 1 d .
H10A H 0.3389 0.8681 0.2881 0.036 Uiso 1 1 calc R
H10B H 0.2366 0.7504 0.2724 0.036 Uiso 1 1 calc R
C11A C 0.2447(3) 0.8522(3) 0.38049(15) 0.0336(6) Uani 1 1 d .
H11A H 0.3124 0.7968 0.4161 0.040 Uiso 1 1 calc R
H11B H 0.1604 0.8194 0.3850 0.040 Uiso 1 1 calc R
C12A C 0.2623(2) 0.9945(3) 0.40943(15) 0.0264(5) Uani 1 1 d .
C13A C 0.1634(3) 1.0825(3) 0.35264(15) 0.0310(6) Uani 1 1 d .
H13A H 0.1802 1.1754 0.3699 0.037 Uiso 1 1 calc R
H13B H 0.0766 1.0592 0.3575 0.037 Uiso 1 1 calc R
C14A C 0.1679(3) 1.0677(3) 0.26297(16) 0.0331(6) Uani 1 1 d .
H14A H 0.0972 1.1190 0.2269 0.040 Uiso 1 1 calc R
H14B H 0.2501 1.1030 0.2564 0.040 Uiso 1 1 calc R
C15A C 0.3326(2) 1.1147(3) 0.52779(15) 0.0432(6) Uani 1 1 d .
H15A H 0.2787 1.1961 0.5195 0.052 Uiso 1 1 calc R
C16A C 0.4297(3) 1.1253(5) 0.4786(2) 0.0720(13) Uani 1 1 d .
H16A H 0.4328 1.2161 0.4580 0.086 Uiso 1 1 calc R
H16B H 0.5161 1.1013 0.5129 0.086 Uiso 1 1 calc R
C17A C 0.3858(4) 1.0914(4) 0.6181(2) 0.0673(11) Uani 1 1 d .
H17D H 0.4396 1.0123 0.6266 0.101 Uiso 1 1 calc R
H17E H 0.3152 1.0793 0.6442 0.101 Uiso 1 1 calc R
H17F H 0.4377 1.1673 0.6430 0.101 Uiso 1 1 calc R
O1B O 0.45637(16) 0.74916(17) 0.15512(10) 0.0237(4) Uani 1 1 d .
O2B O 0.50146(16) 0.09677(18) 0.11572(10) 0.0255(4) Uani 1 1 d .
O3B O 0.74971(16) 0.0804(2) 0.48907(10) 0.0346(5) Uani 1 1 d .
O4B O 0.88944(16) 0.0393(2) 0.41063(11) 0.0364(5) Uani 1 1 d .
O5B O 0.75858(18) 0.4662(2) -0.01724(11) 0.0306(4) Uani 1 1 d .
O6B O 0.75217(17) 0.66203(17) 0.03141(11) 0.0257(4) Uani 1 1 d .
N1B N 0.42213(19) 0.6285(2) 0.18855(12) 0.0252(5) Uani 1 1 d .
N2B N 0.5795(2) 0.8329(2) 0.07737(13) 0.0218(4) Uani 1 1 d .
H2BA H 0.556(3) 0.907(4) 0.095(2) 0.046(10) Uiso 1 1 d .
H2BB H 0.627(3) 0.827(3) 0.0492(17) 0.022(7) Uiso 1 1 d .
N3B N 0.3579(3) 0.3235(3) 0.27749(16) 0.0425(6) Uani 1 1 d .
N4B N 0.65687(19) 0.1394(2) 0.23426(12) 0.0225(4) Uani 1 1 d .
N5B N 0.72027(19) 0.5451(2) 0.02583(12) 0.0210(4) Uani 1 1 d .
C1B C 0.4895(2) 0.5399(3) 0.16039(14) 0.0206(5) Uani 1 1 d .
C2B C 0.4906(2) 0.4019(3) 0.17843(13) 0.0197(5) Uani 1 1 d .
C3B C 0.5645(2) 0.3195(2) 0.14471(14) 0.0202(5) Uani 1 1 d .
C4B C 0.6354(2) 0.3683(3) 0.09141(14) 0.0197(5) Uani 1 1 d .
H4B H 0.6821 0.3093 0.0662 0.024 Uiso 1 1 calc R
C5B C 0.6372(2) 0.5005(2) 0.07572(13) 0.0190(5) Uani 1 1 d .
C6B C 0.5655(2) 0.5927(3) 0.11003(14) 0.0192(5) Uani 1 1 d .
C7B C 0.5402(2) 0.7272(3) 0.11003(14) 0.0210(5) Uani 1 1 d .
C8B C 0.4172(2) 0.3557(3) 0.23324(16) 0.0281(5) Uani 1 1 d .
C9B C 0.5726(2) 0.1734(2) 0.16405(13) 0.0189(5) Uani 1 1 d .
C10B C 0.7562(2) 0.2265(3) 0.28417(15) 0.0300(6) Uani 1 1 d .
H10C H 0.7426 0.3175 0.2628 0.036 Uiso 1 1 calc R
H10D H 0.8421 0.1970 0.2806 0.036 Uiso 1 1 calc R
C11B C 0.7493(3) 0.2230(3) 0.37344(15) 0.0318(6) Uani 1 1 d .
H11C H 0.8186 0.2783 0.4074 0.038 Uiso 1 1 calc R
H11D H 0.6661 0.2602 0.3771 0.038 Uiso 1 1 calc R
C12B C 0.7623(2) 0.0850(3) 0.40703(15) 0.0298(6) Uani 1 1 d .
C13B C 0.6631(2) -0.0052(3) 0.35262(15) 0.0289(6) Uani 1 1 d .
H13C H 0.5765 0.0202 0.3569 0.035 Uiso 1 1 calc R
H13D H 0.6793 -0.0968 0.3726 0.035 Uiso 1 1 calc R
C14B C 0.6669(3) 0.0016(3) 0.26261(15) 0.0268(5) Uani 1 1 d .
H14C H 0.7482 -0.0369 0.2566 0.032 Uiso 1 1 calc R
H14D H 0.5950 -0.0501 0.2281 0.032 Uiso 1 1 calc R
C15B C 0.8718(2) 0.0453(2) 0.54353(13) 0.0336(5) Uani 1 1 d .
H15B H 0.9232 0.1265 0.5628 0.040 Uiso 1 1 calc R
C16B C 0.9316(3) -0.0317(4) 0.48631(17) 0.0411(6) Uani 1 1 d .
H16C H 1.0264 -0.0320 0.5062 0.049 Uiso 1 1 calc R
H16D H 0.9002 -0.1236 0.4802 0.049 Uiso 1 1 calc R
C17B C 0.8486(3) -0.0272(4) 0.61576(17) 0.0498(8) Uani 1 1 d .
H17A H 0.7885 -0.0997 0.5961 0.075 Uiso 1 1 calc R
H17B H 0.8122 0.0330 0.6493 0.075 Uiso 1 1 calc R
H17C H 0.9300 -0.0627 0.6493 0.075 Uiso 1 1 calc R

loop_
_atom_site_aniso_label
_atom_site_aniso_U_11
_atom_site_aniso_U_22
_atom_site_aniso_U_33
_atom_site_aniso_U_23
_atom_site_aniso_U_13
_atom_site_aniso_U_12
O1A 0.0260(8) 0.0140(9) 0.0295(9) -0.0021(7) 0.0097(6) -0.0025(7)
O2A 0.0330(9) 0.0123(9) 0.0306(9) 0.0036(7) 0.0046(7) 0.0033(8)
O3A 0.0446(11) 0.0447(13) 0.0272(9) -0.0016(8) 0.0064(8) -0.0056(9)
O4A 0.0304(9) 0.0473(13) 0.0417(10) -0.0184(10) 0.0068(8) -0.0102(10)
O5A 0.0449(11) 0.0183(10) 0.0353(9) 0.0018(8) 0.0234(8) -0.0030(9)
O6A 0.0341(9) 0.0134(10) 0.0354(9) -0.0016(8) 0.0142(7) 0.0039(8)
N1A 0.0267(10) 0.0103(11) 0.0324(10) 0.0007(8) 0.0098(8) -0.0002(8)
N2A 0.0344(11) 0.0144(12) 0.0287(10) -0.0009(9) 0.0097(9) -0.0012(9)
N3A 0.0528(13) 0.0273(14) 0.0558(13) 0.0032(11) 0.0324(11) 0.0062(11)
N4A 0.0325(10) 0.0122(11) 0.0275(10) -0.0027(8) 0.0045(8) -0.0021(8)
N5A 0.0263(9) 0.0178(12) 0.0218(9) -0.0016(8) 0.0077(7) -0.0033(9)
C1A 0.0198(10) 0.0150(12) 0.0210(10) -0.0016(9) 0.0045(8) 0.0006(9)
C2A 0.0226(10) 0.0146(13) 0.0236(10) 0.0010(9) 0.0029(8) 0.0025(9)
C3A 0.0202(10) 0.0134(12) 0.0218(10) -0.0027(9) 0.0023(8) 0.0007(9)
C4A 0.0236(11) 0.0147(12) 0.0221(10) 0.0024(9) 0.0037(8) -0.0017(9)
C5A 0.0205(10) 0.0139(13) 0.0185(10) -0.0003(9) 0.0042(8) 0.0002(9)
C6A 0.0226(10) 0.0103(12) 0.0199(10) 0.0016(9) 0.0020(8) -0.0008(9)
C7A 0.0230(10) 0.0139(12) 0.0188(10) 0.0013(9) 0.0006(8) -0.0019(9)
C8A 0.0317(11) 0.0149(13) 0.0335(11) 0.0028(9) 0.0111(9) 0.0024(10)
C9A 0.0272(11) 0.0140(13) 0.0258(11) 0.0016(10) 0.0102(9) 0.0001(10)
C10A 0.0307(12) 0.0139(12) 0.0386(13) -0.0061(11) -0.0030(10) 0.0035(10)
C11A 0.0412(13) 0.0227(14) 0.0283(12) 0.0023(10) -0.0064(10) -0.0003(11)
C12A 0.0299(11) 0.0225(13) 0.0249(11) -0.0058(10) 0.0039(9) -0.0051(10)
C13A 0.0417(13) 0.0193(15) 0.0285(12) -0.0033(10) 0.0027(10) 0.0047(11)
C14A 0.0513(15) 0.0163(15) 0.0280(13) -0.0012(10) 0.0035(11) -0.0025(12)
C15A 0.0507(13) 0.0364(15) 0.0370(12) -0.0092(11) 0.0015(10) 0.0051(11)
C16A 0.0547(19) 0.096(3) 0.069(2) -0.049(2) 0.0225(17) -0.034(2)
C17A 0.087(3) 0.059(2) 0.0405(16) -0.0071(16) -0.0105(16) 0.009(2)
O1B 0.0312(9) 0.0115(9) 0.0302(9) -0.0016(7) 0.0110(7) 0.0027(7)
O2B 0.0314(8) 0.0147(9) 0.0274(8) -0.0006(7) 0.0023(6) -0.0001(8)
O3B 0.0378(10) 0.0405(12) 0.0241(8) 0.0047(8) 0.0054(7) 0.0023(8)
O4B 0.0303(9) 0.0438(12) 0.0351(9) 0.0124(9) 0.0083(7) 0.0088(9)
O5B 0.0417(10) 0.0187(10) 0.0362(9) -0.0017(8) 0.0187(8) 0.0039(8)
O6B 0.0330(9) 0.0128(10) 0.0328(9) 0.0029(8) 0.0117(7) 0.0000(7)
N1B 0.0292(10) 0.0166(12) 0.0310(10) 0.0034(8) 0.0102(8) 0.0010(9)
N2B 0.0325(11) 0.0084(11) 0.0253(10) 0.0000(8) 0.0090(9) 0.0039(9)
N3B 0.0574(14) 0.0263(14) 0.0560(14) -0.0030(11) 0.0365(12) -0.0120(11)
N4B 0.0288(9) 0.0126(11) 0.0247(9) 0.0013(8) 0.0046(7) -0.0018(8)
N5B 0.0252(9) 0.0118(10) 0.0253(9) 0.0009(8) 0.0051(7) 0.0010(9)
C1B 0.0222(11) 0.0153(12) 0.0221(10) -0.0022(9) 0.0020(8) 0.0018(10)
C2B 0.0221(10) 0.0147(12) 0.0224(10) 0.0009(9) 0.0057(8) -0.0009(9)
C3B 0.0228(11) 0.0132(13) 0.0213(10) -0.0029(10) -0.0005(8) -0.0006(9)
C4B 0.0207(10) 0.0145(13) 0.0226(10) -0.0017(9) 0.0032(8) 0.0011(9)
C5B 0.0216(10) 0.0137(13) 0.0204(11) -0.0009(9) 0.0028(8) 0.0011(9)
C6B 0.0206(10) 0.0159(12) 0.0199(10) 0.0031(9) 0.0030(8) -0.0029(10)
C7B 0.0230(11) 0.0154(12) 0.0238(11) -0.0021(10) 0.0045(8) 0.0026(10)
C8B 0.0335(12) 0.0128(13) 0.0398(13) -0.0019(10) 0.0125(10) -0.0012(10)
C9B 0.0209(10) 0.0124(13) 0.0248(11) 0.0016(9) 0.0081(8) 0.0000(9)
C10B 0.0292(11) 0.0271(15) 0.0293(12) 0.0048(11) -0.0003(9) -0.0079(11)
C11B 0.0354(12) 0.0251(14) 0.0304(12) -0.0009(11) 0.0004(10) -0.0042(11)
C12B 0.0300(12) 0.0331(15) 0.0262(11) 0.0004(11) 0.0068(9) 0.0008(11)
C13B 0.0337(12) 0.0244(15) 0.0285(12) 0.0094(10) 0.0082(10) 0.0002(11)
C14B 0.0408(13) 0.0113(13) 0.0279(12) 0.0043(9) 0.0081(10) 0.0036(10)
C15B 0.0379(11) 0.0263(12) 0.0295(10) 0.0032(9) -0.0040(8) -0.0028(9)
C16B 0.0360(13) 0.0440(16) 0.0385(13) 0.0191(12) 0.0009(10) 0.0109(12)
C17B 0.0706(19) 0.0430(18) 0.0320(13) 0.0061(13) 0.0064(12) 0.0004(15)

loop_
_atom_type_symbol
_atom_type_description
_atom_type_scat_dispersion_real
_atom_type_scat_dispersion_imag
_atom_type_scat_source
C C 0.0181 0.0091 'International Tables Vol C Tables 4.2.6.8 and 6.1.1.4'
H H 0.0000 0.0000 'International Tables Vol C Tables 4.2.6.8 and 6.1.1.4'
N N 0.0311 0.0180 'International Tables Vol C Tables 4.2.6.8 and 6.1.1.4'
O O 0.0492 0.0322 'International Tables Vol C Tables 4.2.6.8 and 6.1.1.4'

loop_
_geom_angle_atom_site_label_1
_geom_angle_atom_site_label_2
_geom_angle_atom_site_label_3
_geom_angle
C7A O1A N1A 111.64(18)
C12A O3A C15A 106.0(2)
C12A O4A C16A 107.9(2)
C1A N1A O1A 102.97(17)
C9A N4A C14A 121.0(2)
C9A N4A C10A 124.8(2)
C14A N4A C10A 113.8(2)
O5A N5A O6A 124.1(2)
O5A N5A C5A 119.1(2)
O6A N5A C5A 116.8(2)
N1A C1A C6A 114.7(2)
N1A C1A C2A 125.0(2)
C6A C1A C2A 120.3(2)
C3A C2A C8A 122.9(2)
C3A C2A C1A 118.6(2)
C8A C2A C1A 118.5(2)
C2A C3A C4A 120.7(2)
C2A C3A C9A 120.8(2)
C4A C3A C9A 118.5(2)
C5A C4A C3A 120.3(2)
C4A C5A C6A 122.0(2)
C4A C5A N5A 116.4(2)
C6A C5A N5A 121.5(2)
C5A C6A C7A 139.3(2)
C5A C6A C1A 117.9(2)
C7A C6A C1A 102.8(2)
N2A C7A O1A 116.1(2)
N2A C7A C6A 135.9(2)
O1A C7A C6A 107.9(2)
N3A C8A C2A 177.2(3)
O2A C9A N4A 124.4(3)
O2A C9A C3A 118.7(2)
N4A C9A C3A 116.9(2)
N4A C10A C11A 110.5(2)
C10A C11A C12A 109.9(2)
O3A C12A O4A 105.26(18)
O3A C12A C11A 109.9(2)
O4A C12A C11A 109.2(2)
O3A C12A C13A 111.0(2)
O4A C12A C13A 110.9(2)
C11A C12A C13A 110.5(2)
C12A C13A C14A 111.2(2)
N4A C14A C13A 110.7(2)
O3A C15A C17A 109.1(3)
O3A C15A C16A 104.4(2)
C17A C15A C16A 115.5(3)
O4A C16A C15A 105.8(3)
C7B O1B N1B 110.95(18)
C12B O3B C15B 108.73(17)
C16B O4B C12B 106.34(19)
C1B N1B O1B 102.80(18)
C9B N4B C10B 125.1(2)
C9B N4B C14B 120.5(2)
C10B N4B C14B 114.0(2)
O5B N5B O6B 123.1(2)
O5B N5B C5B 119.4(2)
O6B N5B C5B 117.4(2)
N1B C1B C6B 114.2(2)
N1B C1B C2B 124.5(2)
C6B C1B C2B 121.2(2)
C3B C2B C1B 118.8(2)
C3B C2B C8B 122.5(2)
C1B C2B C8B 118.6(2)
C2B C3B C4B 121.0(2)
C2B C3B C9B 121.0(2)
C4B C3B C9B 118.0(2)
C5B C4B C3B 120.3(2)
C4B C5B C6B 122.0(2)
C4B C5B N5B 117.4(2)
C6B C5B N5B 120.5(2)
C7B C6B C1B 103.1(2)
C7B C6B C5B 140.4(2)
C1B C6B C5B 116.5(2)
N2B C7B O1B 115.7(2)
N2B C7B C6B 135.4(2)
O1B C7B C6B 108.9(2)
N3B C8B C2B 177.5(3)
O2B C9B N4B 125.5(2)
O2B C9B C3B 119.0(2)
N4B C9B C3B 115.5(2)
N4B C10B C11B 109.3(2)
C12B C11B C10B 111.5(2)
O3B C12B O4B 106.28(19)
O3B C12B C11B 111.8(2)
O4B C12B C11B 108.2(2)
O3B C12B C13B 109.4(2)
O4B C12B C13B 110.2(2)
C11B C12B C13B 110.8(2)
C12B C13B C14B 111.8(2)
N4B C14B C13B 110.1(2)
O3B C15B C17B 108.6(2)
O3B C15B C16B 101.39(18)
C17B C15B C16B 116.7(2)
O4B C16B C15B 102.3(2)
C7A N2A H2AA 117.7(18)
C7A N2A H2AB 120(2)
H2AA N2A H2AB 122(3)
C5A C4A H4A 119.9
C3A C4A H4A 119.9
N4A C10A H10A 109.5
C11A C10A H10A 109.5
N4A C10A H10B 109.5
C11A C10A H10B 109.5
H10A C10A H10B 108.1
C10A C11A H11A 109.7
C12A C11A H11A 109.7
C10A C11A H11B 109.7
C12A C11A H11B 109.7
H11A C11A H11B 108.2
C12A C13A H13A 109.4
C14A C13A H13A 109.4
C12A C13A H13B 109.4
C14A C13A H13B 109.4
H13A C13A H13B 108.0
N4A C14A H14A 109.5
C13A C14A H14A 109.5
N4A C14A H14B 109.5
C13A C14A H14B 109.5
H14A C14A H14B 108.1
O3A C15A H15A 109.2
C17A C15A H15A 109.2
C16A C15A H15A 109.2
O4A C16A H16A 110.6
C15A C16A H16A 110.6
O4A C16A H16B 110.6
C15A C16A H16B 110.6
H16A C16A H16B 108.7
C15A C17A H17D 109.5
C15A C17A H17E 109.5
H17D C17A H17E 109.5
C15A C17A H17F 109.5
H17D C17A H17F 109.5
H17E C17A H17F 109.5
C7B N2B H2BA 114(2)
C7B N2B H2BB 121(2)
H2BA N2B H2BB 125(3)
C5B C4B H4B 119.9
C3B C4B H4B 119.9
N4B C10B H10C 109.8
C11B C10B H10C 109.8
N4B C10B H10D 109.8
C11B C10B H10D 109.8
H10C C10B H10D 108.3
C12B C11B H11C 109.3
C10B C11B H11C 109.3
C12B C11B H11D 109.3
C10B C11B H11D 109.3
H11C C11B H11D 108.0
C12B C13B H13C 109.3
C14B C13B H13C 109.3
C12B C13B H13D 109.3
C14B C13B H13D 109.3
H13C C13B H13D 107.9
N4B C14B H14C 109.6
C13B C14B H14C 109.6
N4B C14B H14D 109.6
C13B C14B H14D 109.6
H14C C14B H14D 108.1
O3B C15B H15B 109.9
C17B C15B H15B 109.9
C16B C15B H15B 109.9
O4B C16B H16C 111.3
C15B C16B H16C 111.3
O4B C16B H16D 111.3
C15B C16B H16D 111.3
H16C C16B H16D 109.2
C15B C17B H17A 109.5
C15B C17B H17B 109.5
H17A C17B H17B 109.5
C15B C17B H17C 109.5
H17A C17B H17C 109.5
H17B C17B H17C 109.5

loop_
_geom_bond_atom_site_label_1
_geom_bond_atom_site_label_2
_geom_bond_distance
O1A C7A 1.343(3)
O1A N1A 1.437(3)
O2A C9A 1.232(3)
O3A C12A 1.414(3)
O3A C15A 1.448(3)
O4A C12A 1.421(3)
O4A C16A 1.422(4)
O5A N5A 1.221(3)
O6A N5A 1.231(3)
N1A C1A 1.315(3)
N2A C7A 1.311(3)
N3A C8A 1.144(3)
N4A C9A 1.335(3)
N4A C14A 1.463(3)
N4A C10A 1.477(3)
N5A C5A 1.475(3)
C1A C6A 1.428(3)
C1A C2A 1.435(3)
C2A C3A 1.384(3)
C2A C8A 1.432(3)
C3A C4A 1.414(3)
C3A C9A 1.508(4)
C4A C5A 1.360(3)
C4A H4A 0.9500
C5A C6A 1.401(3)
C6A C7A 1.423(3)
C10A C11A 1.516(4)
C11A C12A 1.522(4)
C12A C13A 1.523(4)
C13A C14A 1.525(3)
C15A C17A 1.493(4)
C15A C16A 1.497(4)
O1B C7B 1.340(3)
O1B N1B 1.437(3)
O2B C9B 1.236(3)
O3B C12B 1.418(3)
O3B C15B 1.439(3)
O4B C16B 1.428(3)
O4B C12B 1.435(3)
O5B N5B 1.221(3)
O6B N5B 1.234(3)
N1B C1B 1.319(3)
N2B C7B 1.326(3)
N3B C8B 1.146(3)
N4B C9B 1.333(3)
N4B C10B 1.472(3)
N4B C14B 1.474(3)
N5B C5B 1.449(3)
C1B C6B 1.426(3)
C1B C2B 1.434(4)
C2B C3B 1.376(3)
C2B C8B 1.439(3)
C3B C4B 1.409(3)
C3B C9B 1.518(3)
C4B C5B 1.370(3)
C4B H4B 0.9500
C5B C6B 1.429(3)
C6B C7B 1.394(4)
C10B C11B 1.519(3)
C11B C12B 1.504(4)
C12B C13B 1.520(4)
C13B C14B 1.522(3)
C15B C17B 1.494(4)
C15B C16B 1.508(4)
N2A H2AA 0.89(3)
N2A H2AB 0.93(3)
C10A H10A 0.9900
C10A H10B 0.9900
C11A H11A 0.9900
C11A H11B 0.9900
C13A H13A 0.9900
C13A H13B 0.9900
C14A H14A 0.9900
C14A H14B 0.9900
C15A H15A 1.0000
C16A H16A 0.9900
C16A H16B 0.9900
C17A H17D 0.9800
C17A H17E 0.9800
C17A H17F 0.9800
N2B H2BA 0.88(4)
N2B H2BB 0.78(3)
C10B H10C 0.9900
C10B H10D 0.9900
C11B H11C 0.9900
C11B H11D 0.9900
C13B H13C 0.9900
C13B H13D 0.9900
C14B H14C 0.9900
C14B H14D 0.9900
C15B H15B 1.0000
C16B H16C 0.9900
C16B H16D 0.9900
C17B H17A 0.9800
C17B H17B 0.9800
C17B H17C 0.9800

loop_
_geom_hbond_atom_site_label_D
_geom_hbond_atom_site_label_H
_geom_hbond_atom_site_label_A
_geom_hbond_distance_DH
_geom_hbond_distance_HA
_geom_hbond_distance_DA
_geom_hbond_angle_DHA
_geom_hbond_site_symmetry_A
N2A H2AA O2A 0.89(3) 2.06(3) 2.946(3) 173(2) 1_545
N2A H2AB O6A 0.93(3) 2.10(3) 2.803(3) 131(3) .
N2A H2AB O6B 0.93(3) 2.18(3) 3.020(3) 151(3) 2_645
N2B H2BA O2B 0.88(4) 2.07(4) 2.932(3) 169(3) 1_565
N2B H2BB O6A 0.78(3) 2.29(3) 3.013(3) 155(3) 2_655
N2B H2BB O6B 0.78(3) 2.22(3) 2.798(3) 131(3) .

loop_
_geom_torsion_atom_site_label_1
_geom_torsion_atom_site_label_2
_geom_torsion_atom_site_label_3
_geom_torsion_atom_site_label_4
_geom_torsion
C7A O1A N1A C1A -0.1(2)
O1A N1A C1A C6A 0.7(2)
O1A N1A C1A C2A -177.4(2)
N1A C1A C2A C3A -178.7(2)
C6A C1A C2A C3A 3.4(3)
N1A C1A C2A C8A 2.8(4)
C6A C1A C2A C8A -175.2(2)
C8A C2A C3A C4A 178.9(2)
C1A C2A C3A C4A 0.5(3)
C8A C2A C3A C9A -1.4(4)
C1A C2A C3A C9A -179.8(2)
C2A C3A C4A C5A -3.1(3)
C9A C3A C4A C5A 177.2(2)
C3A C4A C5A C6A 1.8(4)
C3A C4A C5A N5A -173.97(18)
O5A N5A C5A C4A -19.5(3)
O6A N5A C5A C4A 158.7(2)
O5A N5A C5A C6A 164.7(2)
O6A N5A C5A C6A -17.1(3)
C4A C5A C6A C7A 179.4(3)
N5A C5A C6A C7A -5.0(4)
C4A C5A C6A C1A 2.0(3)
N5A C5A C6A C1A 177.53(18)
N1A C1A C6A C5A 177.3(2)
C2A C1A C6A C5A -4.5(3)
N1A C1A C6A C7A -1.0(3)
C2A C1A C6A C7A 177.1(2)
N1A O1A C7A N2A 179.72(19)
N1A O1A C7A C6A -0.6(2)
C5A C6A C7A N2A 2.8(5)
C1A C6A C7A N2A -179.5(3)
C5A C6A C7A O1A -176.8(3)
C1A C6A C7A O1A 0.9(2)
C3A C2A C8A N3A -150(6)
C1A C2A C8A N3A 28(6)
C14A N4A C9A O2A 2.4(4)
C10A N4A C9A O2A -170.1(2)
C14A N4A C9A C3A -178.5(2)
C10A N4A C9A C3A 8.9(3)
C2A C3A C9A O2A -99.4(3)
C4A C3A C9A O2A 80.3(3)
C2A C3A C9A N4A 81.5(3)
C4A C3A C9A N4A -98.8(3)
C9A N4A C10A C11A -129.4(2)
C14A N4A C10A C11A 57.5(3)
N4A C10A C11A C12A -56.7(3)
C15A O3A C12A O4A 33.5(3)
C15A O3A C12A C11A 151.0(2)
C15A O3A C12A C13A -86.5(2)
C16A O4A C12A O3A -28.1(4)
C16A O4A C12A C11A -146.0(3)
C16A O4A C12A C13A 92.0(3)
C10A C11A C12A O3A 179.10(19)
C10A C11A C12A O4A -65.9(3)
C10A C11A C12A C13A 56.3(3)
O3A C12A C13A C14A -177.1(2)
O4A C12A C13A C14A 66.3(3)
C11A C12A C13A C14A -54.9(3)
C9A N4A C14A C13A 131.2(2)
C10A N4A C14A C13A -55.5(3)
C12A C13A C14A N4A 53.6(3)
C12A O3A C15A C17A -149.9(3)
C12A O3A C15A C16A -25.9(3)
C12A O4A C16A C15A 11.6(4)
O3A C15A C16A O4A 8.7(4)
C17A C15A C16A O4A 128.5(3)
C7B O1B N1B C1B -0.1(2)
O1B N1B C1B C6B -0.5(2)
O1B N1B C1B C2B 178.6(2)
N1B C1B C2B C3B 179.6(2)
C6B C1B C2B C3B -1.4(3)
N1B C1B C2B C8B -2.3(4)
C6B C1B C2B C8B 176.7(2)
C1B C2B C3B C4B -1.8(3)
C8B C2B C3B C4B -179.8(2)
C1B C2B C3B C9B 178.0(2)
C8B C2B C3B C9B 0.0(4)
C2B C3B C4B C5B 3.5(3)
C9B C3B C4B C5B -176.3(2)
C3B C4B C5B C6B -2.0(3)
C3B C4B C5B N5B 175.06(19)
O5B N5B C5B C4B 18.7(3)
O6B N5B C5B C4B -159.0(2)
O5B N5B C5B C6B -164.2(2)
O6B N5B C5B C6B 18.1(3)
N1B C1B C6B C7B 0.8(3)
C2B C1B C6B C7B -178.3(2)
N1B C1B C6B C5B -178.07(19)
C2B C1B C6B C5B 2.9(3)
C4B C5B C6B C7B -179.4(3)
N5B C5B C6B C7B 3.7(4)
C4B C5B C6B C1B -1.2(3)
N5B C5B C6B C1B -178.11(18)
N1B O1B C7B N2B -178.99(19)
N1B O1B C7B C6B 0.6(2)
C1B C6B C7B N2B 178.7(3)
C5B C6B C7B N2B -3.0(5)
C1B C6B C7B O1B -0.8(2)
C5B C6B C7B O1B 177.6(3)
C3B C2B C8B N3B 170(7)
C1B C2B C8B N3B -8(7)
C10B N4B C9B O2B 168.9(2)
C14B N4B C9B O2B -3.3(3)
C10B N4B C9B C3B -12.1(3)
C14B N4B C9B C3B 175.7(2)
C2B C3B C9B O2B 95.8(3)
C4B C3B C9B O2B -84.4(3)
C2B C3B C9B N4B -83.2(3)
C4B C3B C9B N4B 96.6(2)
C9B N4B C10B C11B 129.3(2)
C14B N4B C10B C11B -58.0(3)
N4B C10B C11B C12B 56.4(3)
C15B O3B C12B O4B 5.8(3)
C15B O3B C12B C11B -112.1(2)
C15B O3B C12B C13B 124.8(2)
C16B O4B C12B O3B 19.3(3)
C16B O4B C12B C11B 139.5(2)
C16B O4B C12B C13B -99.2(3)
C10B C11B C12B O3B -177.17(19)
C10B C11B C12B O4B 66.1(3)
C10B C11B C12B C13B -54.9(3)
O3B C12B C13B C14B 176.8(2)
O4B C12B C13B C14B -66.7(3)
C11B C12B C13B C14B 53.1(3)
C9B N4B C14B C13B -130.5(2)
C10B N4B C14B C13B 56.5(3)
C12B C13B C14B N4B -52.9(3)
C12B O3B C15B C17B -150.3(2)
C12B O3B C15B C16B -26.8(3)
C12B O4B C16B C15B -35.4(3)
O3B C15B C16B O4B 37.6(2)
C17B C15B C16B O4B 155.3(2)
